data_4303386
loop_
_publ_author_name
'Shuang Yao'
'Hoi-Shan Chan'
'Chi-Keung Lam'
'Hung Kay Lee'

_publ_section_title
;
Synthesis, Structure, and Reaction Chemistry of Samarium(II), Europium(II),
and Ytterbium(II) Complexes of the Unsymmetrical Benzamidinate Ligand
[PhC(NSiMe3)(NC6H3Pri2-2,6)]-
;
_journal_name_full 'Inorganic Chemistry'
_journal_page_first 9936
_journal_page_last 9946
_journal_paper_doi 10.1021/ic901327m
_journal_volume 48
_journal_year 2009
_chemical_formula_sum 'C54 H75 N4 O Se Si2 Yb'
_chemical_formula_weight 1104.36
_chemical_name_systematic
; 
 ? 
;
_space_group_IT_number 2
_symmetry_cell_setting triclinic
_symmetry_space_group_name_Hall '-P 1'
_symmetry_space_group_name_H-M 'P -1'
_atom_sites_solution_hydrogens geom
_atom_sites_solution_primary direct
_atom_sites_solution_secondary difmap
_audit_creation_method SHELXL-97
_cell_angle_alpha 85.181(3)
_cell_angle_beta 86.664(3)
_cell_angle_gamma 64.703(3)
_cell_formula_units_Z 2
_cell_length_a 10.404(2)
_cell_length_b 11.636(2)
_cell_length_c 25.142(5)
_cell_measurement_reflns_used 179
_cell_measurement_temperature 293(2)
_cell_measurement_theta_max 14
_cell_measurement_theta_min -14
_cell_volume 2741.3(9)
_computing_cell_refinement 'BRUKER SMART CCD DIFFRACTOMETER'
_computing_data_collection 'BRUKER SMART CCD DIFFRACTOMETER'
_computing_data_reduction 'BRUKER SMART CCD DIFFRACTOMETER'
_computing_molecular_graphics 'SIEMEMS SHELXTL'
_computing_publication_material 'SIEMEMS SHELXTL'
_computing_structure_refinement 'SHELXL-97 (Sheldrick, 2008)'
_computing_structure_solution 'SHELXS-97 (Sheldrick, 2008)'
_diffrn_ambient_temperature 293(2)
_diffrn_measured_fraction_theta_full 0.995
_diffrn_measured_fraction_theta_max 0.995
_diffrn_measurement_device_type 'BRUKER SMART CCD DIFFRACTOMETER'
_diffrn_measurement_method 'Phi and omega scan'
_diffrn_radiation_monochromator graphite
_diffrn_radiation_source 'fine-focus sealed tube'
_diffrn_radiation_type MoK\a
_diffrn_radiation_wavelength 0.71073
_diffrn_reflns_av_R_equivalents 0.0338
_diffrn_reflns_av_sigmaI/netI 0.0573
_diffrn_reflns_limit_h_max 11
_diffrn_reflns_limit_h_min -12
_diffrn_reflns_limit_k_max 11
_diffrn_reflns_limit_k_min -13
_diffrn_reflns_limit_l_max 29
_diffrn_reflns_limit_l_min -29
_diffrn_reflns_number 14837
_diffrn_reflns_theta_full 25.00
_diffrn_reflns_theta_max 25.00
_diffrn_reflns_theta_min 0.81
_exptl_absorpt_coefficient_mu 2.452
_exptl_absorpt_correction_T_max 1.000
_exptl_absorpt_correction_T_min 0.690584
_exptl_absorpt_correction_type multi-scan
_exptl_absorpt_process_details SADABS_Bruker
_exptl_crystal_colour orange
_exptl_crystal_density_diffrn 1.338
_exptl_crystal_density_method 'not measured'
_exptl_crystal_description block
_exptl_crystal_F_000 1134
_exptl_crystal_size_max 0.40
_exptl_crystal_size_mid 0.30
_exptl_crystal_size_min 0.20
_refine_diff_density_max 2.324
_refine_diff_density_min -0.740
_refine_diff_density_rms 0.104
_refine_ls_extinction_method none
_refine_ls_goodness_of_fit_ref 1.051
_refine_ls_hydrogen_treatment constr
_refine_ls_matrix_type full
_refine_ls_number_parameters 568
_refine_ls_number_reflns 9599
_refine_ls_number_restraints 0
_refine_ls_restrained_S_all 1.051
_refine_ls_R_factor_all 0.0492
_refine_ls_R_factor_gt 0.0389
_refine_ls_shift/su_max 0.001
_refine_ls_shift/su_mean 0.000
_refine_ls_structure_factor_coef Fsqd
_refine_ls_weighting_details 'calc w=1/[\s^2^(Fo^2^)+(0.0549P)^2^+0.4123P] where P=(Fo^2^+2Fc^2^)/3'
_refine_ls_weighting_scheme calc
_refine_ls_wR_factor_gt 0.0933
_refine_ls_wR_factor_ref 0.1040
_reflns_number_gt 8206
_reflns_number_total 9599
_reflns_threshold_expression >2sigma(I)
_cod_data_source_file ic901327m_si_002_07.cif
_cod_data_source_block YS130
_cod_depositor_comments
;
The following automatic conversions were performed:
'_symmetry_cell_setting' value 'Triclinic' changed to 'triclinic'
according to '/home/saulius/struct/CIF-dictionaries/cif_core.dic'
dictionary named 'cif_core.dic' version 2.4.1 from
2010-06-29.

'_exptl_absorpt_correction_type' value 'Multi-scan' changed
to 'multi-scan' according to
'/home/saulius/struct/CIF-dictionaries/cif_core.dic' dictionary named
'cif_core.dic' version 2.4.1 from 2010-06-29.

Automatic conversion script
Id: cif_fix_enum 1527 2010-12-29 10:47:43Z saulius 
;
_cod_original_cell_volume 2741.2(9)
_cod_database_code 4303386

loop_
_symmetry_equiv_pos_as_xyz
'x, y, z'
'-x, -y, -z'

loop_
_atom_site_label
_atom_site_type_symbol
_atom_site_fract_x
_atom_site_fract_y
_atom_site_fract_z
_atom_site_U_iso_or_equiv
_atom_site_adp_type
_atom_site_occupancy
_atom_site_symmetry_multiplicity
_atom_site_calc_flag
_atom_site_refinement_flags
_atom_site_disorder_assembly
_atom_site_disorder_group
Yb1 Yb 0.45253(2) 0.287357(17) 0.240702(7) 0.03006(8) Uani 1 1 d . . .
Se1 Se 0.23607(6) 0.20972(6) 0.24134(2) 0.05098(15) Uani 1 1 d . . .
O1 O 0.6439(4) 0.0993(3) 0.26434(15) 0.0538(9) Uani 1 1 d . . .
Si1 Si 0.65293(16) 0.49091(14) 0.24905(6) 0.0470(4) Uani 1 1 d . . .
Si2 Si 0.21034(15) 0.56588(13) 0.15595(6) 0.0423(3) Uani 1 1 d . . .
N1 N 0.4110(4) 0.3515(4) 0.33011(14) 0.0356(9) Uani 1 1 d . . .
N2 N 0.5540(4) 0.4082(4) 0.27380(15) 0.0360(9) Uani 1 1 d . . .
N3 N 0.5350(4) 0.2274(3) 0.15140(14) 0.0328(8) Uani 1 1 d . . .
N4 N 0.3426(4) 0.4116(3) 0.16734(15) 0.0354(9) Uani 1 1 d . . .
C1 C 0.3490(6) 0.3350(5) 0.38105(18) 0.0411(12) Uani 1 1 d . . .
C2 C 0.2127(6) 0.4257(5) 0.3950(2) 0.0460(13) Uani 1 1 d . . .
C3 C 0.1455(7) 0.4025(7) 0.4415(2) 0.0634(17) Uani 1 1 d . . .
H3A H 0.0547 0.4618 0.4506 0.076 Uiso 1 1 calc R . .
C4 C 0.2096(8) 0.2950(7) 0.4739(2) 0.0721(19) Uani 1 1 d . . .
H4A H 0.1626 0.2806 0.5045 0.086 Uiso 1 1 calc R . .
C5 C 0.3437(9) 0.2083(7) 0.4609(2) 0.0741(19) Uani 1 1 d . . .
H5A H 0.3880 0.1361 0.4837 0.089 Uiso 1 1 calc R . .
C6 C 0.4161(7) 0.2250(6) 0.4146(2) 0.0541(14) Uani 1 1 d . . .
C7 C 0.5635(8) 0.1223(7) 0.4027(3) 0.075(2) Uani 1 1 d . . .
H7A H 0.5993 0.1502 0.3695 0.090 Uiso 1 1 calc R . .
C8 C 0.5537(10) -0.0026(7) 0.3929(3) 0.101(3) Uani 1 1 d . . .
H8A H 0.4869 0.0131 0.3654 0.152 Uiso 1 1 calc R . .
H8B H 0.5224 -0.0341 0.4253 0.152 Uiso 1 1 calc R . .
H8C H 0.6455 -0.0647 0.3821 0.152 Uiso 1 1 calc R . .
C9 C 0.6687(9) 0.1028(9) 0.4467(3) 0.109(3) Uani 1 1 d . . .
H9A H 0.6725 0.1822 0.4516 0.163 Uiso 1 1 calc R . .
H9B H 0.7615 0.0412 0.4365 0.163 Uiso 1 1 calc R . .
H9C H 0.6379 0.0727 0.4795 0.163 Uiso 1 1 calc R . .
C10 C 0.1356(6) 0.5474(5) 0.3608(2) 0.0510(13) Uani 1 1 d . . .
H10A H 0.2062 0.5612 0.3369 0.061 Uiso 1 1 calc R . .
C11 C 0.0282(7) 0.5324(6) 0.3262(3) 0.0717(18) Uani 1 1 d . . .
H11A H 0.0757 0.4582 0.3062 0.108 Uiso 1 1 calc R . .
H11B H -0.0133 0.6064 0.3021 0.108 Uiso 1 1 calc R . .
H11C H -0.0452 0.5232 0.3487 0.108 Uiso 1 1 calc R . .
C12 C 0.0609(9) 0.6660(6) 0.3936(3) 0.088(2) Uani 1 1 d . . .
H12A H 0.1292 0.6746 0.4150 0.132 Uiso 1 1 calc R . .
H12B H -0.0119 0.6566 0.4163 0.132 Uiso 1 1 calc R . .
H12C H 0.0188 0.7405 0.3697 0.132 Uiso 1 1 calc R . .
C13 C 0.5046(5) 0.4005(4) 0.32424(18) 0.0361(10) Uani 1 1 d . . .
C14 C 0.5583(7) 0.4407(6) 0.3697(2) 0.0517(14) Uani 1 1 d . . .
C15 C 0.4712(8) 0.5438(7) 0.3983(3) 0.076(2) Uani 1 1 d . . .
H15A H 0.3756 0.5887 0.3903 0.091 Uiso 1 1 calc R . .
C16 C 0.5288(13) 0.5792(11) 0.4390(4) 0.121(4) Uani 1 1 d . . .
H16A H 0.4703 0.6494 0.4577 0.145 Uiso 1 1 calc R . .
C17 C 0.6646(15) 0.5163(12) 0.4524(4) 0.126(4) Uani 1 1 d . . .
H17A H 0.7000 0.5428 0.4797 0.152 Uiso 1 1 calc R . .
C18 C 0.7509(11) 0.4132(11) 0.4255(4) 0.116(4) Uani 1 1 d . . .
H18A H 0.8453 0.3680 0.4352 0.139 Uiso 1 1 calc R . .
C19 C 0.7001(8) 0.3742(7) 0.3838(3) 0.076(2) Uani 1 1 d . . .
H19A H 0.7604 0.3041 0.3654 0.091 Uiso 1 1 calc R . .
C20 C 0.6109(9) 0.6398(6) 0.2822(3) 0.081(2) Uani 1 1 d . . .
H20A H 0.6320 0.6198 0.3194 0.121 Uiso 1 1 calc R . .
H20B H 0.5119 0.6955 0.2784 0.121 Uiso 1 1 calc R . .
H20C H 0.6672 0.6811 0.2659 0.121 Uiso 1 1 calc R . .
C21 C 0.8459(7) 0.3870(7) 0.2533(3) 0.0757(19) Uani 1 1 d . . .
H21A H 0.8704 0.3628 0.2901 0.113 Uiso 1 1 calc R . .
H21B H 0.8986 0.4323 0.2377 0.113 Uiso 1 1 calc R . .
H21C H 0.8686 0.3121 0.2345 0.113 Uiso 1 1 calc R . .
C22 C 0.6111(7) 0.5347(6) 0.1771(2) 0.0658(17) Uani 1 1 d . . .
H22A H 0.6333 0.4589 0.1589 0.099 Uiso 1 1 calc R . .
H22B H 0.6666 0.5775 0.1617 0.099 Uiso 1 1 calc R . .
H22C H 0.5118 0.5900 0.1738 0.099 Uiso 1 1 calc R . .
C23 C 0.6253(5) 0.1224(4) 0.12053(18) 0.0361(11) Uani 1 1 d . . .
C24 C 0.7667(5) 0.1086(5) 0.1087(2) 0.0474(13) Uani 1 1 d . . .
C25 C 0.8569(6) 0.0045(6) 0.0808(2) 0.0637(17) Uani 1 1 d . . .
H25A H 0.9487 -0.0045 0.0719 0.076 Uiso 1 1 calc R . .
C26 C 0.8166(7) -0.0846(6) 0.0659(3) 0.0714(19) Uani 1 1 d . . .
H26A H 0.8803 -0.1534 0.0476 0.086 Uiso 1 1 calc R . .
C27 C 0.6817(6) -0.0721(5) 0.0781(2) 0.0590(16) Uani 1 1 d . . .
H27A H 0.6551 -0.1337 0.0679 0.071 Uiso 1 1 calc R . .
C28 C 0.5822(5) 0.0300(4) 0.10526(19) 0.0420(12) Uani 1 1 d . . .
C29 C 0.4348(6) 0.0336(5) 0.1154(2) 0.0489(13) Uani 1 1 d . . .
H29A H 0.3760 0.1103 0.1340 0.059 Uiso 1 1 calc R . .
C30 C 0.3651(6) 0.0403(6) 0.0630(2) 0.0588(15) Uani 1 1 d . . .
H30A H 0.3601 0.1140 0.0413 0.088 Uiso 1 1 calc R . .
H30B H 0.2709 0.0463 0.0701 0.088 Uiso 1 1 calc R . .
H30C H 0.4204 -0.0350 0.0445 0.088 Uiso 1 1 calc R . .
C31 C 0.4374(9) -0.0822(6) 0.1500(3) 0.078(2) Uani 1 1 d . . .
H31A H 0.3421 -0.0749 0.1554 0.117 Uiso 1 1 calc R . .
H31B H 0.4774 -0.0859 0.1839 0.117 Uiso 1 1 calc R . .
H31C H 0.4941 -0.1585 0.1323 0.117 Uiso 1 1 calc R . .
C32 C 0.8221(6) 0.2015(6) 0.1254(3) 0.0612(16) Uani 1 1 d . . .
H32A H 0.7597 0.2490 0.1542 0.073 Uiso 1 1 calc R . .
C33 C 0.9742(8) 0.1332(9) 0.1465(3) 0.103(3) Uani 1 1 d . . .
H33A H 1.0047 0.1951 0.1566 0.154 Uiso 1 1 calc R . .
H33B H 1.0372 0.0846 0.1190 0.154 Uiso 1 1 calc R . .
H33C H 0.9756 0.0771 0.1769 0.154 Uiso 1 1 calc R . .
C34 C 0.8175(10) 0.2956(8) 0.0799(4) 0.109(3) Uani 1 1 d . . .
H34A H 0.7223 0.3387 0.0670 0.163 Uiso 1 1 calc R . .
H34B H 0.8806 0.2515 0.0515 0.163 Uiso 1 1 calc R . .
H34C H 0.8466 0.3567 0.0920 0.163 Uiso 1 1 calc R . .
C35 C 0.4175(5) 0.3247(4) 0.13248(17) 0.0328(10) Uani 1 1 d . . .
C36 C 0.3663(5) 0.3368(4) 0.07692(18) 0.0375(11) Uani 1 1 d . . .
C37 C 0.4481(6) 0.3387(5) 0.0318(2) 0.0511(14) Uani 1 1 d . . .
H37A H 0.5416 0.3267 0.0351 0.061 Uiso 1 1 calc R . .
C38 C 0.3902(8) 0.3587(6) -0.0187(2) 0.0642(17) Uani 1 1 d . . .
H38A H 0.4452 0.3606 -0.0490 0.077 Uiso 1 1 calc R . .
C39 C 0.2530(8) 0.3756(6) -0.0238(2) 0.0642(17) Uani 1 1 d . . .
H39A H 0.2142 0.3907 -0.0575 0.077 Uiso 1 1 calc R . .
C40 C 0.1730(6) 0.3703(5) 0.0204(2) 0.0570(15) Uani 1 1 d . . .
H40A H 0.0804 0.3800 0.0168 0.068 Uiso 1 1 calc R . .
C41 C 0.2294(6) 0.3504(5) 0.0706(2) 0.0489(13) Uani 1 1 d . . .
H41A H 0.1744 0.3461 0.1005 0.059 Uiso 1 1 calc R . .
C42 C 0.2409(7) 0.6481(6) 0.0926(2) 0.0701(18) Uani 1 1 d . . .
H42A H 0.2374 0.6032 0.0628 0.105 Uiso 1 1 calc R . .
H42B H 0.3324 0.6493 0.0931 0.105 Uiso 1 1 calc R . .
H42C H 0.1684 0.7339 0.0894 0.105 Uiso 1 1 calc R . .
C43 C 0.0276(6) 0.5748(7) 0.1568(3) 0.0735(19) Uani 1 1 d . . .
H43A H 0.0186 0.5310 0.1275 0.110 Uiso 1 1 calc R . .
H43B H -0.0402 0.6624 0.1534 0.110 Uiso 1 1 calc R . .
H43C H 0.0100 0.5356 0.1898 0.110 Uiso 1 1 calc R . .
C44 C 0.2172(7) 0.6535(6) 0.2140(2) 0.0659(17) Uani 1 1 d . . .
H44A H 0.2013 0.6116 0.2465 0.099 Uiso 1 1 calc R . .
H44B H 0.1449 0.7394 0.2107 0.099 Uiso 1 1 calc R . .
H44C H 0.3089 0.6546 0.2145 0.099 Uiso 1 1 calc R . .
C45 C 0.2162(6) 0.1043(5) 0.3009(2) 0.0523(14) Uani 1 1 d . . .
C46 C 0.2495(9) -0.0222(7) 0.2951(3) 0.092(2) Uani 1 1 d . . .
H46A H 0.2871 -0.0574 0.2627 0.110 Uiso 1 1 calc R . .
C47 C 0.2273(11) -0.0970(8) 0.3369(4) 0.124(4) Uani 1 1 d . . .
H47A H 0.2512 -0.1822 0.3322 0.149 Uiso 1 1 calc R . .
C48 C 0.1718(11) -0.0499(9) 0.3847(4) 0.114(3) Uani 1 1 d . . .
H48A H 0.1594 -0.1019 0.4127 0.137 Uiso 1 1 calc R . .
C49 C 0.1342(11) 0.0773(8) 0.3906(3) 0.103(3) Uani 1 1 d . . .
H49A H 0.0938 0.1126 0.4227 0.124 Uiso 1 1 calc R . .
C50 C 0.1566(8) 0.1529(7) 0.3486(3) 0.077(2) Uani 1 1 d . . .
H50A H 0.1305 0.2386 0.3531 0.092 Uiso 1 1 calc R . .
C51 C 0.6489(7) -0.0228(5) 0.2507(3) 0.0669(18) Uani 1 1 d . . .
H51A H 0.6036 -0.0136 0.2170 0.080 Uiso 1 1 calc R . .
H51B H 0.6019 -0.0556 0.2783 0.080 Uiso 1 1 calc R . .
C52 C 0.8029(11) -0.1080(8) 0.2469(6) 0.147(5) Uani 1 1 d . . .
H52A H 0.8209 -0.1919 0.2631 0.176 Uiso 1 1 calc R . .
H52B H 0.8341 -0.1165 0.2097 0.176 Uiso 1 1 calc R . .
C53 C 0.8772(9) -0.0552(9) 0.2734(5) 0.139(4) Uani 1 1 d . . .
H53A H 0.9652 -0.0677 0.2541 0.167 Uiso 1 1 calc R . .
H53B H 0.9000 -0.0958 0.3091 0.167 Uiso 1 1 calc R . .
C54 C 0.7860(6) 0.0809(6) 0.2762(3) 0.0744(19) Uani 1 1 d . . .
H54A H 0.7877 0.1075 0.3116 0.089 Uiso 1 1 calc R . .
H54B H 0.8183 0.1303 0.2505 0.089 Uiso 1 1 calc R . .

loop_
_atom_site_aniso_label
_atom_site_aniso_U_11
_atom_site_aniso_U_22
_atom_site_aniso_U_33
_atom_site_aniso_U_23
_atom_site_aniso_U_13
_atom_site_aniso_U_12
Yb1 0.02810(12) 0.02989(12) 0.02966(12) -0.00170(7) -0.00086(8) -0.00994(8)
Se1 0.0445(3) 0.0649(4) 0.0542(3) -0.0058(3) 0.0001(3) -0.0332(3)
O1 0.050(2) 0.043(2) 0.059(2) -0.0030(17) -0.0110(18) -0.0090(17)
Si1 0.0467(9) 0.0534(9) 0.0528(9) -0.0011(7) 0.0051(7) -0.0339(7)
Si2 0.0352(8) 0.0342(7) 0.0449(8) 0.0018(6) 0.0016(6) -0.0038(6)
N1 0.039(2) 0.045(2) 0.0295(19) -0.0013(17) 0.0011(17) -0.0237(19)
N2 0.037(2) 0.046(2) 0.033(2) -0.0003(17) 0.0016(17) -0.0256(19)
N3 0.026(2) 0.032(2) 0.034(2) -0.0027(16) -0.0007(16) -0.0062(17)
N4 0.032(2) 0.033(2) 0.035(2) -0.0006(16) -0.0015(17) -0.0082(17)
C1 0.057(3) 0.051(3) 0.029(2) -0.006(2) 0.004(2) -0.037(3)
C2 0.057(3) 0.059(3) 0.037(3) -0.016(2) 0.009(2) -0.038(3)
C3 0.073(4) 0.087(5) 0.045(3) -0.021(3) 0.024(3) -0.048(4)
C4 0.105(6) 0.090(5) 0.042(3) -0.008(3) 0.023(4) -0.064(5)
C5 0.103(6) 0.079(5) 0.043(3) 0.010(3) 0.006(4) -0.045(4)
C6 0.068(4) 0.061(4) 0.038(3) 0.005(3) 0.002(3) -0.034(3)
C7 0.079(5) 0.075(4) 0.055(4) 0.026(3) 0.003(3) -0.024(4)
C8 0.127(7) 0.075(5) 0.070(5) 0.008(4) 0.004(5) -0.014(5)
C9 0.089(6) 0.128(7) 0.096(6) 0.044(5) -0.024(5) -0.039(6)
C10 0.050(3) 0.054(3) 0.051(3) -0.010(3) 0.013(3) -0.025(3)
C11 0.060(4) 0.076(4) 0.079(5) 0.000(4) -0.016(3) -0.027(4)
C12 0.110(6) 0.067(4) 0.088(5) -0.030(4) 0.031(5) -0.037(4)
C13 0.035(3) 0.040(3) 0.033(2) -0.002(2) -0.003(2) -0.016(2)
C14 0.069(4) 0.071(4) 0.038(3) -0.003(3) -0.005(3) -0.050(3)
C15 0.083(5) 0.108(6) 0.064(4) -0.040(4) 0.013(4) -0.062(4)
C16 0.164(10) 0.185(10) 0.080(6) -0.069(6) 0.028(6) -0.132(9)
C17 0.179(12) 0.197(12) 0.073(6) -0.033(7) -0.021(7) -0.139(11)
C18 0.123(8) 0.174(10) 0.096(7) 0.025(7) -0.063(6) -0.105(8)
C19 0.077(5) 0.102(5) 0.070(4) 0.001(4) -0.028(4) -0.058(4)
C20 0.109(6) 0.067(4) 0.089(5) -0.013(4) 0.015(4) -0.060(4)
C21 0.052(4) 0.101(5) 0.084(5) 0.002(4) -0.001(3) -0.044(4)
C22 0.074(4) 0.071(4) 0.055(4) 0.006(3) 0.014(3) -0.037(4)
C23 0.038(3) 0.030(2) 0.030(2) -0.0012(19) -0.005(2) -0.005(2)
C24 0.031(3) 0.049(3) 0.050(3) -0.006(2) 0.002(2) -0.004(2)
C25 0.033(3) 0.076(4) 0.066(4) -0.023(3) 0.004(3) -0.005(3)
C26 0.055(4) 0.064(4) 0.074(4) -0.038(3) -0.001(3) 0.001(3)
C27 0.055(4) 0.042(3) 0.067(4) -0.021(3) -0.004(3) -0.005(3)
C28 0.042(3) 0.036(3) 0.039(3) -0.005(2) -0.007(2) -0.007(2)
C29 0.060(4) 0.042(3) 0.048(3) -0.013(2) 0.003(3) -0.023(3)
C30 0.055(4) 0.066(4) 0.059(4) -0.017(3) -0.005(3) -0.027(3)
C31 0.113(6) 0.071(4) 0.069(4) -0.001(3) -0.002(4) -0.058(4)
C32 0.039(3) 0.075(4) 0.076(4) -0.028(3) 0.018(3) -0.029(3)
C33 0.056(4) 0.147(8) 0.108(6) -0.051(6) 0.008(4) -0.039(5)
C34 0.125(8) 0.115(7) 0.112(7) 0.013(5) -0.013(6) -0.078(6)
C35 0.036(3) 0.034(2) 0.030(2) 0.0011(19) 0.001(2) -0.017(2)
C36 0.038(3) 0.035(2) 0.036(3) -0.004(2) 0.000(2) -0.012(2)
C37 0.051(3) 0.055(3) 0.040(3) 0.000(2) 0.002(2) -0.017(3)
C38 0.083(5) 0.066(4) 0.032(3) 0.004(3) -0.001(3) -0.022(3)
C39 0.082(5) 0.057(4) 0.045(3) 0.000(3) -0.020(3) -0.020(3)
C40 0.048(3) 0.049(3) 0.068(4) -0.002(3) -0.022(3) -0.012(3)
C41 0.047(3) 0.046(3) 0.048(3) -0.001(2) -0.010(3) -0.013(3)
C42 0.072(4) 0.056(4) 0.067(4) 0.016(3) 0.003(3) -0.016(3)
C43 0.040(3) 0.075(4) 0.088(5) -0.003(4) 0.001(3) -0.009(3)
C44 0.066(4) 0.048(3) 0.067(4) -0.020(3) 0.000(3) -0.006(3)
C45 0.047(3) 0.056(3) 0.064(4) -0.006(3) 0.005(3) -0.032(3)
C46 0.111(6) 0.063(4) 0.103(6) -0.019(4) 0.042(5) -0.043(4)
C47 0.159(9) 0.066(5) 0.156(9) -0.003(6) 0.049(8) -0.062(6)
C48 0.160(9) 0.104(7) 0.102(7) 0.018(5) 0.017(6) -0.087(7)
C49 0.171(9) 0.113(7) 0.066(5) -0.008(4) 0.018(5) -0.101(7)
C50 0.114(6) 0.078(5) 0.064(4) -0.011(3) 0.011(4) -0.066(4)
C51 0.087(5) 0.040(3) 0.065(4) -0.004(3) -0.015(3) -0.016(3)
C52 0.094(7) 0.058(5) 0.245(14) -0.046(7) -0.009(8) 0.016(5)
C53 0.055(5) 0.080(6) 0.244(14) 0.008(7) -0.020(7) 0.006(5)
C54 0.039(3) 0.073(4) 0.096(5) -0.001(4) -0.005(3) -0.010(3)

loop_
_atom_type_symbol
_atom_type_description
_atom_type_scat_dispersion_real
_atom_type_scat_dispersion_imag
_atom_type_scat_source
C C 0.0033 0.0016 'International Tables Vol C Tables 4.2.6.8 and 6.1.1.4'
H H 0.0000 0.0000 'International Tables Vol C Tables 4.2.6.8 and 6.1.1.4'
N N 0.0061 0.0033 'International Tables Vol C Tables 4.2.6.8 and 6.1.1.4'
Si Si 0.0817 0.0704 'International Tables Vol C Tables 4.2.6.8 and 6.1.1.4'
Se Se -0.0929 2.2259 'International Tables Vol C Tables 4.2.6.8 and 6.1.1.4'
Yb Yb -0.3850 5.5486 'International Tables Vol C Tables 4.2.6.8 and 6.1.1.4'
O O 0.0106 0.0060 'International Tables Vol C Tables 4.2.6.8 and 6.1.1.4'

loop_
_geom_angle_atom_site_label_1
_geom_angle_atom_site_label_2
_geom_angle_atom_site_label_3
_geom_angle
_geom_angle_site_symmetry_1
_geom_angle_site_symmetry_3
_geom_angle_publ_flag
N4 Yb1 O1 141.10(13) . . ?
N4 Yb1 N2 101.28(13) . . ?
O1 Yb1 N2 92.38(14) . . ?
N4 Yb1 N1 125.44(13) . . ?
O1 Yb1 N1 92.61(13) . . ?
N2 Yb1 N1 57.35(13) . . ?
N4 Yb1 N3 57.87(12) . . ?
O1 Yb1 N3 83.24(13) . . ?
N2 Yb1 N3 112.76(13) . . ?
N1 Yb1 N3 169.26(12) . . ?
N4 Yb1 C35 29.15(13) . . ?
O1 Yb1 C35 112.26(13) . . ?
N2 Yb1 C35 113.60(13) . . ?
N1 Yb1 C35 154.49(13) . . ?
N3 Yb1 C35 29.29(13) . . ?
N4 Yb1 Se1 83.85(10) . . ?
O1 Yb1 Se1 101.65(10) . . ?
N2 Yb1 Se1 150.62(10) . . ?
N1 Yb1 Se1 95.95(9) . . ?
N3 Yb1 Se1 94.59(9) . . ?
C35 Yb1 Se1 84.91(9) . . ?
N4 Yb1 C13 118.92(13) . . ?
O1 Yb1 C13 90.01(13) . . ?
N2 Yb1 C13 29.15(13) . . ?
N1 Yb1 C13 28.46(13) . . ?
N3 Yb1 C13 141.21(13) . . ?
C35 Yb1 C13 139.95(13) . . ?
Se1 Yb1 C13 124.15(10) . . ?
C45 Se1 Yb1 118.82(17) . . ?
C54 O1 C51 108.8(4) . . ?
C54 O1 Yb1 127.9(4) . . ?
C51 O1 Yb1 120.3(3) . . ?
N2 Si1 C21 110.5(3) . . ?
N2 Si1 C20 114.1(3) . . ?
C21 Si1 C20 109.4(4) . . ?
N2 Si1 C22 107.0(2) . . ?
C21 Si1 C22 107.7(3) . . ?
C20 Si1 C22 107.8(3) . . ?
N4 Si2 C43 113.8(3) . . ?
N4 Si2 C42 113.0(2) . . ?
C43 Si2 C42 109.1(3) . . ?
N4 Si2 C44 105.1(2) . . ?
C43 Si2 C44 106.2(3) . . ?
C42 Si2 C44 109.3(3) . . ?
C13 N1 C1 122.7(4) . . ?
C13 N1 Yb1 92.0(3) . . ?
C1 N1 Yb1 144.0(3) . . ?
C13 N2 Si1 128.1(3) . . ?
C13 N2 Yb1 94.3(3) . . ?
Si1 N2 Yb1 137.6(2) . . ?
C35 N3 C23 123.6(4) . . ?
C35 N3 Yb1 89.3(3) . . ?
C23 N3 Yb1 143.6(3) . . ?
C35 N4 Si2 129.8(3) . . ?
C35 N4 Yb1 94.9(3) . . ?
Si2 N4 Yb1 135.3(2) . . ?
C6 C1 C2 119.7(5) . . ?
C6 C1 N1 121.2(5) . . ?
C2 C1 N1 118.9(4) . . ?
C3 C2 C1 119.0(5) . . ?
C3 C2 C10 118.8(5) . . ?
C1 C2 C10 122.2(4) . . ?
C4 C3 C2 121.5(6) . . ?
C3 C4 C5 119.3(6) . . ?
C4 C5 C6 122.0(6) . . ?
C5 C6 C1 118.4(6) . . ?
C5 C6 C7 118.5(5) . . ?
C1 C6 C7 123.1(5) . . ?
C6 C7 C9 112.3(6) . . ?
C6 C7 C8 109.8(6) . . ?
C9 C7 C8 111.7(6) . . ?
C2 C10 C11 109.8(5) . . ?
C2 C10 C12 113.3(5) . . ?
C11 C10 C12 110.2(5) . . ?
N1 C13 N2 115.4(4) . . ?
N1 C13 C14 123.3(4) . . ?
N2 C13 C14 121.3(4) . . ?
N1 C13 Yb1 59.6(2) . . ?
N2 C13 Yb1 56.5(2) . . ?
C14 C13 Yb1 169.5(4) . . ?
C15 C14 C19 118.6(6) . . ?
C15 C14 C13 121.8(6) . . ?
C19 C14 C13 119.6(6) . . ?
C14 C15 C16 119.0(8) . . ?
C17 C16 C15 122.5(10) . . ?
C16 C17 C18 119.2(8) . . ?
C17 C18 C19 120.9(9) . . ?
C18 C19 C14 119.6(8) . . ?
C28 C23 C24 120.0(4) . . ?
C28 C23 N3 122.7(4) . . ?
C24 C23 N3 117.2(4) . . ?
C25 C24 C23 117.8(5) . . ?
C25 C24 C32 119.2(5) . . ?
C23 C24 C32 123.0(4) . . ?
C26 C25 C24 122.7(6) . . ?
C25 C26 C27 119.4(5) . . ?
C26 C27 C28 122.3(6) . . ?
C27 C28 C23 117.8(5) . . ?
C27 C28 C29 116.9(5) . . ?
C23 C28 C29 125.2(4) . . ?
C30 C29 C28 110.6(4) . . ?
C30 C29 C31 108.4(5) . . ?
C28 C29 C31 112.9(5) . . ?
C34 C32 C24 111.0(6) . . ?
C34 C32 C33 109.6(6) . . ?
C24 C32 C33 112.3(6) . . ?
N4 C35 N3 115.7(4) . . ?
N4 C35 C36 120.4(4) . . ?
N3 C35 C36 123.9(4) . . ?
N4 C35 Yb1 55.9(2) . . ?
N3 C35 Yb1 61.4(2) . . ?
C36 C35 Yb1 165.1(3) . . ?
C41 C36 C37 118.5(5) . . ?
C41 C36 C35 118.3(4) . . ?
C37 C36 C35 123.1(5) . . ?
C36 C37 C38 120.0(6) . . ?
C39 C38 C37 120.3(6) . . ?
C40 C39 C38 120.1(6) . . ?
C39 C40 C41 120.1(6) . . ?
C36 C41 C40 121.0(6) . . ?
C50 C45 C46 117.6(6) . . ?
C50 C45 Se1 122.0(5) . . ?
C46 C45 Se1 120.1(5) . . ?
C45 C46 C47 120.5(7) . . ?
C48 C47 C46 121.9(8) . . ?
C47 C48 C49 118.2(8) . . ?
C48 C49 C50 120.0(8) . . ?
C45 C50 C49 121.6(7) . . ?
O1 C51 C52 104.3(6) . . ?
C53 C52 C51 108.4(7) . . ?
C52 C53 C54 107.6(7) . . ?
O1 C54 C53 106.6(7) . . ?

loop_
_geom_bond_atom_site_label_1
_geom_bond_atom_site_label_2
_geom_bond_distance
_geom_bond_site_symmetry_2
_geom_bond_publ_flag
Yb1 N4 2.277(4) . ?
Yb1 O1 2.303(3) . ?
Yb1 N2 2.313(4) . ?
Yb1 N1 2.385(4) . ?
Yb1 N3 2.406(4) . ?
Yb1 C35 2.740(4) . ?
Yb1 Se1 2.7604(7) . ?
Yb1 C13 2.765(5) . ?
Se1 C45 1.914(6) . ?
O1 C54 1.446(7) . ?
O1 C51 1.468(7) . ?
Si1 N2 1.745(4) . ?
Si1 C21 1.853(7) . ?
Si1 C20 1.855(6) . ?
Si1 C22 1.861(6) . ?
Si2 N4 1.745(4) . ?
Si2 C43 1.858(6) . ?
Si2 C42 1.870(6) . ?
Si2 C44 1.870(6) . ?
N1 C13 1.318(6) . ?
N1 C1 1.436(6) . ?
N2 C13 1.351(6) . ?
N3 C35 1.341(6) . ?
N3 C23 1.439(6) . ?
N4 C35 1.339(6) . ?
C1 C6 1.401(7) . ?
C1 C2 1.404(7) . ?
C2 C3 1.394(7) . ?
C2 C10 1.513(8) . ?
C3 C4 1.361(9) . ?
C4 C5 1.367(9) . ?
C5 C6 1.394(8) . ?
C6 C7 1.520(9) . ?
C7 C9 1.536(10) . ?
C7 C8 1.540(11) . ?
C10 C11 1.531(8) . ?
C10 C12 1.544(8) . ?
C13 C14 1.493(7) . ?
C14 C15 1.384(9) . ?
C14 C19 1.392(9) . ?
C15 C16 1.389(10) . ?
C16 C17 1.332(15) . ?
C17 C18 1.359(14) . ?
C18 C19 1.391(10) . ?
C23 C28 1.416(7) . ?
C23 C24 1.425(7) . ?
C24 C25 1.391(7) . ?
C24 C32 1.521(8) . ?
C25 C26 1.358(9) . ?
C26 C27 1.367(9) . ?
C27 C28 1.398(7) . ?
C28 C29 1.524(8) . ?
C29 C30 1.522(8) . ?
C29 C31 1.531(8) . ?
C32 C34 1.503(10) . ?
C32 C33 1.539(9) . ?
C35 C36 1.498(6) . ?
C36 C41 1.381(7) . ?
C36 C37 1.383(7) . ?
C37 C38 1.396(8) . ?
C38 C39 1.368(9) . ?
C39 C40 1.362(9) . ?
C40 C41 1.383(7) . ?
C45 C50 1.368(8) . ?
C45 C46 1.379(9) . ?
C46 C47 1.381(11) . ?
C47 C48 1.355(12) . ?
C48 C49 1.379(11) . ?
C49 C50 1.390(9) . ?
C51 C52 1.483(11) . ?
C52 C53 1.398(13) . ?
C53 C54 1.463(10) . ?
